data_4314490
loop_
_publ_author_name
'Dmitry Pogozhev'
'St\'ephane A. Baudron'
'Mir Wais Hosseini'

_publ_contact_author
; Prof Mir Wais Hosseini
  Laboratoire de Chimie de Coordination Organique, 
  UMR CNRS 7140, Universit\'e Louis Pasteur,
  F-67000 Strasbourg, France 
;
_publ_contact_author_email hosseini@unistra.fr
_publ_contact_author_fax '33 3 68 85 13 23'
_publ_contact_author_phone '33 3 68 85 13 25'
_publ_section_title
;
 Assembly of Heteroleptic Copper Complexes with Silver Salts: From
 Discrete Trinuclear Complexes to Infinite Networks
;
_journal_name_full 'Inorganic Chemistry'
_journal_page_first 331
_journal_page_last 338
_journal_paper_doi 10.1021/ic902057d
_journal_volume 49
_journal_year 2010
_chemical_formula_moiety 'C48 H38 Ag Cu2 N10 O4, F6 P, C4 H8 O'
_chemical_formula_sum 'C52 H46 Ag Cu2 F6 N10 O5 P'
_chemical_formula_weight 1270.91
_chemical_name_systematic
;
 ?
;
_space_group_IT_number 2
_symmetry_cell_setting triclinic
_symmetry_space_group_name_Hall '-P 1'
_symmetry_space_group_name_H-M 'P -1'
_atom_sites_solution_hydrogens geom
_atom_sites_solution_primary direct
_atom_sites_solution_secondary difmap
_audit_creation_method SHELXL-97
_cell_angle_alpha 82.210(4)
_cell_angle_beta 81.502(4)
_cell_angle_gamma 79.614(4)
_cell_formula_units_Z 1
_cell_length_a 6.8023(7)
_cell_length_b 8.5991(10)
_cell_length_c 22.727(3)
_cell_measurement_reflns_used 3251
_cell_measurement_temperature 173(2)
_cell_measurement_theta_max 27.17
_cell_measurement_theta_min 2.42
_cell_volume 1285.1(3)
_computing_cell_refinement 'Bruker SAINT'
_computing_data_collection 'Bruker APEX2'
_computing_data_reduction 'Bruker SAINT'
_computing_molecular_graphics 'Bruker SHELXTL'
_computing_publication_material 'Bruker SHELXTL'
_computing_structure_refinement 'SHELXL-97 (Sheldrick, 2008)'
_computing_structure_solution 'SHELXS-97 (Sheldrick, 2008)'
_diffrn_ambient_temperature 173(2)
_diffrn_measured_fraction_theta_full 0.960
_diffrn_measured_fraction_theta_max 0.960
_diffrn_measurement_device_type 'Bruker APEX-II CCD'
_diffrn_measurement_method '\f and \w scans'
_diffrn_radiation_monochromator graphite
_diffrn_radiation_source 'fine-focus sealed tube'
_diffrn_radiation_type MoK\a
_diffrn_radiation_wavelength 0.71073
_diffrn_reflns_av_R_equivalents 0.0318
_diffrn_reflns_av_sigmaI/netI 0.0596
_diffrn_reflns_limit_h_max 6
_diffrn_reflns_limit_h_min -8
_diffrn_reflns_limit_k_max 11
_diffrn_reflns_limit_k_min -11
_diffrn_reflns_limit_l_max 29
_diffrn_reflns_limit_l_min -29
_diffrn_reflns_number 12020
_diffrn_reflns_theta_full 27.58
_diffrn_reflns_theta_max 27.58
_diffrn_reflns_theta_min 1.82
_exptl_absorpt_coefficient_mu 1.309
_exptl_absorpt_correction_T_max 0.9743
_exptl_absorpt_correction_T_min 0.8278
_exptl_absorpt_correction_type multi-scan
_exptl_absorpt_process_details sadabs
_exptl_crystal_colour orange
_exptl_crystal_density_diffrn 1.642
_exptl_crystal_density_meas ?
_exptl_crystal_density_method 'not measured'
_exptl_crystal_description needle
_exptl_crystal_F_000 642
_exptl_crystal_size_max 0.15
_exptl_crystal_size_mid 0.06
_exptl_crystal_size_min 0.02
_refine_diff_density_max 0.729
_refine_diff_density_min -0.594
_refine_diff_density_rms 0.093
_refine_ls_extinction_method none
_refine_ls_goodness_of_fit_ref 1.016
_refine_ls_hydrogen_treatment constr
_refine_ls_matrix_type full
_refine_ls_number_parameters 354
_refine_ls_number_reflns 5716
_refine_ls_number_restraints 5
_refine_ls_restrained_S_all 1.022
_refine_ls_R_factor_all 0.0772
_refine_ls_R_factor_gt 0.0456
_refine_ls_shift/su_max 0.000
_refine_ls_shift/su_mean 0.000
_refine_ls_structure_factor_coef Fsqd
_refine_ls_weighting_details 'calc w=1/[\s^2^(Fo^2^)+(0.0426P)^2^+2.1201P] where P=(Fo^2^+2Fc^2^)/3'
_refine_ls_weighting_scheme calc
_refine_ls_wR_factor_gt 0.0991
_refine_ls_wR_factor_ref 0.1099
_reflns_number_gt 4045
_reflns_number_total 5716
_reflns_threshold_expression >2sigma(I)
_cod_data_source_file ic902057d_si_001_09.cif
_cod_data_source_block compound12
_cod_depositor_comments
;
The following automatic conversions were performed:

'_symmetry_cell_setting' value 'Triclinic' changed to 'triclinic'
according to the built-in table from CIF Core dictionary named
'cif_core.dic' version 2.4.1 from 2010-06-29.

Automatic conversion script
Id: cif_fix_values 1646 2011-03-28 12:23:43Z adriana 

The following automatic conversions were performed:

'_exptl_crystal_density_meas' value 'not measured' was changed to '?'
- the value is perceived as not measured.

Automatic conversion script
Id: cif_fix_values 3008 2015-01-20 13:52:24Z robertas 
;
_cod_original_cell_volume 1285.1(2)
_cod_original_sg_symbol_H-M 'P -1 '
_cod_database_code 4314490

loop_
_symmetry_equiv_pos_as_xyz
'x, y, z'
'-x, -y, -z'

loop_
_atom_site_label
_atom_site_type_symbol
_atom_site_fract_x
_atom_site_fract_y
_atom_site_fract_z
_atom_site_U_iso_or_equiv
_atom_site_adp_type
_atom_site_occupancy
_atom_site_symmetry_multiplicity
_atom_site_calc_flag
_atom_site_refinement_flags
_atom_site_disorder_assembly
_atom_site_disorder_group
C1 C 0.2722(7) -0.1251(5) 0.3581(2) 0.0338(10) Uani 1 1 d . . .
H1 H 0.3615 -0.1454 0.3866 0.041 Uiso 1 1 calc R . .
C2 C 0.1517(8) -0.2330(5) 0.3477(2) 0.0416(12) Uani 1 1 d . . .
H2 H 0.1477 -0.3349 0.3672 0.050 Uiso 1 1 calc R . .
C3 C 0.0426(7) -0.1591(5) 0.30347(19) 0.0336(10) Uani 1 1 d . . .
H3 H -0.0515 -0.2011 0.2873 0.040 Uiso 1 1 calc R . .
C4 C 0.0975(6) -0.0065(4) 0.28641(17) 0.0233(8) Uani 1 1 d . . .
C5 C 0.0288(5) 0.1079(4) 0.24156(16) 0.0197(8) Uani 1 1 d . . .
C6 C 0.0864(5) 0.2584(4) 0.22723(16) 0.0187(7) Uani 1 1 d . . .
C7 C 0.0451(6) 0.3696(4) 0.17692(17) 0.0229(8) Uani 1 1 d . . .
H7 H -0.0343 0.3600 0.1481 0.027 Uiso 1 1 calc R . .
C8 C 0.1433(6) 0.4936(5) 0.17859(18) 0.0274(9) Uani 1 1 d . . .
H8 H 0.1431 0.5848 0.1514 0.033 Uiso 1 1 calc R . .
C9 C 0.2445(6) 0.4565(4) 0.22930(17) 0.0245(8) Uani 1 1 d . . .
H9 H 0.3236 0.5218 0.2409 0.029 Uiso 1 1 calc R . .
C10 C -0.1123(5) 0.0669(4) 0.20367(16) 0.0204(8) Uani 1 1 d . . .
C11 C -0.0561(6) -0.0682(4) 0.17388(18) 0.0269(9) Uani 1 1 d . . .
H11 H 0.0689 -0.1310 0.1776 0.032 Uiso 1 1 calc R . .
C12 C -0.1831(6) -0.1106(4) 0.13873(18) 0.0260(9) Uani 1 1 d . . .
H12 H -0.1433 -0.2006 0.1186 0.031 Uiso 1 1 calc R . .
C13 C -0.3689(5) -0.0182(4) 0.13377(16) 0.0201(8) Uani 1 1 d . . .
C14 C -0.4272(6) 0.1192(4) 0.16192(17) 0.0228(8) Uani 1 1 d . . .
H14 H -0.5514 0.1829 0.1578 0.027 Uiso 1 1 calc R . .
C15 C -0.2958(6) 0.1594(4) 0.19651(17) 0.0235(8) Uani 1 1 d . . .
H15 H -0.3331 0.2517 0.2153 0.028 Uiso 1 1 calc R . .
C16 C -0.4966(6) -0.2199(5) 0.08676(19) 0.0288(9) Uani 1 1 d . . .
H16 H -0.4108 -0.3102 0.1005 0.035 Uiso 1 1 calc R . .
C17 C -0.6402(6) -0.2131(5) 0.05131(18) 0.0295(9) Uani 1 1 d . . .
H17 H -0.6699 -0.2999 0.0360 0.035 Uiso 1 1 calc R . .
C18 C -0.6484(6) 0.0260(5) 0.06995(17) 0.0246(8) Uani 1 1 d . . .
H18 H -0.6824 0.1356 0.0705 0.029 Uiso 1 1 calc R . .
C19 C 0.7759(7) 0.0080(5) 0.4479(2) 0.0420(12) Uani 1 1 d . . .
H19A H 0.7350 0.0460 0.4864 0.063 Uiso 1 1 calc R . .
H19B H 0.9196 -0.0016 0.4386 0.063 Uiso 1 1 calc R . .
H19C H 0.7365 -0.0940 0.4487 0.063 Uiso 1 1 calc R . .
C20 C 0.6773(6) 0.1227(5) 0.40139(18) 0.0275(9) Uani 1 1 d . . .
C21 C 0.7553(6) 0.2647(5) 0.37921(17) 0.0236(8) Uani 1 1 d . . .
C22 C 0.6604(6) 0.3855(5) 0.33925(18) 0.0254(8) Uani 1 1 d . . .
C23 C 0.7460(6) 0.5362(5) 0.31971(19) 0.0309(9) Uani 1 1 d . . .
H23A H 0.8131 0.5337 0.2795 0.046 Uiso 1 1 calc R . .
H23B H 0.8406 0.5455 0.3460 0.046 Uiso 1 1 calc R . .
H23C H 0.6390 0.6257 0.3211 0.046 Uiso 1 1 calc R . .
C24 C 0.9386(6) 0.2870(5) 0.39798(18) 0.0294(9) Uani 1 1 d . . .
N1 N 0.2417(5) 0.0105(4) 0.32180(14) 0.0232(7) Uani 1 1 d . . .
N2 N 0.2138(5) 0.3153(3) 0.25932(14) 0.0214(7) Uani 1 1 d . . .
N3 N -0.5021(5) -0.0660(4) 0.09867(14) 0.0212(7) Uani 1 1 d . . .
N4 N -0.7370(5) -0.0584(4) 0.04107(14) 0.0272(7) Uani 1 1 d . . .
N5 N 1.0871(6) 0.3051(5) 0.41147(18) 0.0407(9) Uani 1 1 d . . .
O1 O 0.5242(4) 0.0869(3) 0.38446(13) 0.0301(7) Uani 1 1 d . . .
O2 O 0.5024(4) 0.3771(3) 0.31874(12) 0.0277(6) Uani 1 1 d . . .
Cu1 Cu 0.35725(7) 0.20028(5) 0.32432(2) 0.02208(13) Uani 1 1 d . . .
Ag1 Ag -1.0000 0.0000 0.0000 0.03194(14) Uani 1 2 d S . .
F1 F 1.2080(5) 0.4270(4) 0.02298(15) 0.0673(10) Uani 1 1 d . . .
F2 F 1.0461(4) 0.3948(4) -0.05415(13) 0.0581(8) Uani 1 1 d . . .
F3 F 0.9006(6) 0.3637(5) 0.04019(14) 0.0886(13) Uani 1 1 d . . .
P1 P 1.0000 0.5000 0.0000 0.0243(3) Uani 1 2 d S . .
C25 C 0.638(2) 0.6153(17) 0.4950(8) 0.0680(17) Uani 0.50 1 d PD A -1
C26 C 0.606(3) 0.456(2) 0.5247(9) 0.0680(17) Uani 0.50 1 d PD A -1
C27 C 0.398(3) 0.4098(18) 0.5136(8) 0.0680(17) Uani 0.50 1 d PD A -1
C28 C 0.340(3) 0.5424(19) 0.4682(8) 0.0680(17) Uani 0.50 1 d PD A -1
O3 O 0.4332(18) 0.6689(14) 0.4806(5) 0.0680(17) Uani 0.35 1 d PD A -1
O3A O 0.537(5) 0.603(3) 0.4460(12) 0.0680(17) Uani 0.15 1 d P A -1

loop_
_atom_site_aniso_label
_atom_site_aniso_U_11
_atom_site_aniso_U_22
_atom_site_aniso_U_33
_atom_site_aniso_U_23
_atom_site_aniso_U_13
_atom_site_aniso_U_12
C1 0.042(3) 0.024(2) 0.041(2) 0.0050(18) -0.021(2) -0.0145(19)
C2 0.060(3) 0.028(2) 0.046(3) 0.008(2) -0.024(2) -0.027(2)
C3 0.043(3) 0.023(2) 0.042(3) 0.0043(18) -0.018(2) -0.0207(19)
C4 0.023(2) 0.0198(18) 0.031(2) -0.0058(16) -0.0059(16) -0.0095(15)
C5 0.0140(19) 0.0215(19) 0.026(2) -0.0105(15) -0.0022(14) -0.0044(15)
C6 0.0174(19) 0.0171(17) 0.0234(19) -0.0065(15) -0.0035(14) -0.0039(14)
C7 0.023(2) 0.0197(19) 0.028(2) -0.0027(16) -0.0084(16) -0.0038(15)
C8 0.033(2) 0.0179(19) 0.032(2) 0.0048(16) -0.0104(18) -0.0051(16)
C9 0.025(2) 0.0172(18) 0.034(2) -0.0027(16) -0.0068(17) -0.0085(16)
C10 0.021(2) 0.0206(18) 0.0234(19) -0.0046(15) -0.0039(15) -0.0098(15)
C11 0.025(2) 0.0213(19) 0.038(2) -0.0120(17) -0.0131(17) 0.0015(16)
C12 0.025(2) 0.0216(19) 0.035(2) -0.0124(17) -0.0097(17) -0.0014(16)
C13 0.0170(19) 0.0218(18) 0.025(2) -0.0050(15) -0.0070(15) -0.0074(15)
C14 0.016(2) 0.0209(19) 0.033(2) -0.0107(16) -0.0048(16) 0.0004(15)
C15 0.018(2) 0.0226(19) 0.032(2) -0.0112(16) -0.0034(16) -0.0030(15)
C16 0.030(2) 0.0201(19) 0.042(2) -0.0078(17) -0.0129(18) -0.0067(17)
C17 0.029(2) 0.029(2) 0.036(2) -0.0120(18) -0.0082(18) -0.0106(18)
C18 0.023(2) 0.0211(19) 0.031(2) -0.0049(16) -0.0071(17) -0.0040(16)
C19 0.042(3) 0.040(3) 0.050(3) 0.004(2) -0.023(2) -0.014(2)
C20 0.024(2) 0.029(2) 0.032(2) -0.0062(17) -0.0058(17) -0.0069(17)
C21 0.017(2) 0.027(2) 0.030(2) -0.0090(17) -0.0035(16) -0.0100(16)
C22 0.023(2) 0.026(2) 0.030(2) -0.0109(17) -0.0009(16) -0.0100(16)
C23 0.033(2) 0.024(2) 0.040(2) -0.0030(18) -0.0073(19) -0.0142(18)
C24 0.028(2) 0.031(2) 0.032(2) -0.0099(18) -0.0019(18) -0.0076(18)
N1 0.0275(19) 0.0168(15) 0.0282(18) -0.0003(13) -0.0116(14) -0.0060(13)
N2 0.0206(17) 0.0177(15) 0.0285(17) -0.0049(13) -0.0074(13) -0.0048(13)
N3 0.0185(17) 0.0221(16) 0.0274(17) -0.0069(13) -0.0081(13) -0.0074(13)
N4 0.0255(19) 0.0316(18) 0.0285(18) -0.0072(15) -0.0081(14) -0.0088(15)
N5 0.028(2) 0.045(2) 0.056(3) -0.0122(19) -0.0150(18) -0.0124(18)
O1 0.0326(17) 0.0236(14) 0.0388(17) 0.0036(12) -0.0160(13) -0.0131(12)
O2 0.0300(16) 0.0225(14) 0.0359(16) -0.0019(12) -0.0123(12) -0.0124(12)
Cu1 0.0232(3) 0.0182(2) 0.0289(3) -0.00204(19) -0.0094(2) -0.00957(19)
Ag1 0.0239(3) 0.0425(3) 0.0344(3) -0.0051(2) -0.01476(19) -0.0089(2)
F1 0.051(2) 0.072(2) 0.087(2) -0.0405(18) -0.0423(17) 0.0219(16)
F2 0.0533(19) 0.067(2) 0.0617(19) -0.0482(16) -0.0178(15) 0.0078(15)
F3 0.141(4) 0.099(3) 0.053(2) 0.0203(19) -0.034(2) -0.094(3)
P1 0.0296(8) 0.0199(7) 0.0268(8) -0.0095(6) -0.0097(6) -0.0025(6)
C25 0.086(5) 0.071(3) 0.052(4) -0.009(3) -0.025(3) -0.012(3)
C26 0.086(5) 0.071(3) 0.052(4) -0.009(3) -0.025(3) -0.012(3)
C27 0.086(5) 0.071(3) 0.052(4) -0.009(3) -0.025(3) -0.012(3)
C28 0.086(5) 0.071(3) 0.052(4) -0.009(3) -0.025(3) -0.012(3)
O3 0.086(5) 0.071(3) 0.052(4) -0.009(3) -0.025(3) -0.012(3)
O3A 0.086(5) 0.071(3) 0.052(4) -0.009(3) -0.025(3) -0.012(3)

loop_
_atom_type_symbol
_atom_type_description
_atom_type_scat_dispersion_real
_atom_type_scat_dispersion_imag
_atom_type_scat_source
C C 0.0033 0.0016 'International Tables Vol C Tables 4.2.6.8 and 6.1.1.4'
H H 0.0000 0.0000 'International Tables Vol C Tables 4.2.6.8 and 6.1.1.4'
N N 0.0061 0.0033 'International Tables Vol C Tables 4.2.6.8 and 6.1.1.4'
O O 0.0106 0.0060 'International Tables Vol C Tables 4.2.6.8 and 6.1.1.4'
F F 0.0171 0.0103 'International Tables Vol C Tables 4.2.6.8 and 6.1.1.4'
P P 0.1023 0.0942 'International Tables Vol C Tables 4.2.6.8 and 6.1.1.4'
Cu Cu 0.3201 1.2651 'International Tables Vol C Tables 4.2.6.8 and 6.1.1.4'
Ag Ag -0.8971 1.1015 'International Tables Vol C Tables 4.2.6.8 and 6.1.1.4'

loop_
_geom_angle_atom_site_label_1
_geom_angle_atom_site_label_2
_geom_angle_atom_site_label_3
_geom_angle
_geom_angle_site_symmetry_1
_geom_angle_site_symmetry_3
_geom_angle_publ_flag
N1 C1 C2 111.2(4) . . ?
N1 C1 H1 124.4 . . ?
C2 C1 H1 124.4 . . ?
C3 C2 C1 106.4(4) . . ?
C3 C2 H2 126.8 . . ?
C1 C2 H2 126.8 . . ?
C2 C3 C4 107.8(4) . . ?
C2 C3 H3 126.1 . . ?
C4 C3 H3 126.1 . . ?
C5 C4 N1 124.2(3) . . ?
C5 C4 C3 127.8(3) . . ?
N1 C4 C3 108.0(3) . . ?
C4 C5 C6 125.3(3) . . ?
C4 C5 C10 118.1(3) . . ?
C6 C5 C10 116.6(3) . . ?
N2 C6 C5 123.3(3) . . ?
N2 C6 C7 108.9(3) . . ?
C5 C6 C7 127.5(3) . . ?
C8 C7 C6 107.3(3) . . ?
C8 C7 H7 126.3 . . ?
C6 C7 H7 126.3 . . ?
C7 C8 C9 106.4(3) . . ?
C7 C8 H8 126.8 . . ?
C9 C8 H8 126.8 . . ?
N2 C9 C8 112.0(3) . . ?
N2 C9 H9 124.0 . . ?
C8 C9 H9 124.0 . . ?
C15 C10 C11 118.4(3) . . ?
C15 C10 C5 122.3(3) . . ?
C11 C10 C5 119.3(3) . . ?
C12 C11 C10 121.0(4) . . ?
C12 C11 H11 119.5 . . ?
C10 C11 H11 119.5 . . ?
C13 C12 C11 119.4(3) . . ?
C13 C12 H12 120.3 . . ?
C11 C12 H12 120.3 . . ?
C12 C13 C14 120.9(3) . . ?
C12 C13 N3 118.9(3) . . ?
C14 C13 N3 120.2(3) . . ?
C13 C14 C15 118.4(3) . . ?
C13 C14 H14 120.8 . . ?
C15 C14 H14 120.8 . . ?
C10 C15 C14 121.9(3) . . ?
C10 C15 H15 119.0 . . ?
C14 C15 H15 119.0 . . ?
C17 C16 N3 106.1(3) . . ?
C17 C16 H16 126.9 . . ?
N3 C16 H16 126.9 . . ?
C16 C17 N4 109.9(3) . . ?
C16 C17 H17 125.0 . . ?
N4 C17 H17 125.0 . . ?
N4 C18 N3 111.4(3) . . ?
N4 C18 H18 124.3 . . ?
N3 C18 H18 124.3 . . ?
C20 C19 H19A 109.5 . . ?
C20 C19 H19B 109.5 . . ?
H19A C19 H19B 109.5 . . ?
C20 C19 H19C 109.5 . . ?
H19A C19 H19C 109.5 . . ?
H19B C19 H19C 109.5 . . ?
O1 C20 C21 123.5(4) . . ?
O1 C20 C19 116.7(4) . . ?
C21 C20 C19 119.8(4) . . ?
C22 C21 C20 123.1(3) . . ?
C22 C21 C24 118.2(3) . . ?
C20 C21 C24 118.6(4) . . ?
O2 C22 C21 123.7(3) . . ?
O2 C22 C23 115.8(4) . . ?
C21 C22 C23 120.4(3) . . ?
C22 C23 H23A 109.5 . . ?
C22 C23 H23B 109.5 . . ?
H23A C23 H23B 109.5 . . ?
C22 C23 H23C 109.5 . . ?
H23A C23 H23C 109.5 . . ?
H23B C23 H23C 109.5 . . ?
N5 C24 C21 178.2(5) . . ?
C1 N1 C4 106.5(3) . . ?
C1 N1 Cu1 125.9(3) . . ?
C4 N1 Cu1 127.3(2) . . ?
C9 N2 C6 105.3(3) . . ?
C9 N2 Cu1 126.2(2) . . ?
C6 N2 Cu1 127.7(2) . . ?
C18 N3 C16 107.0(3) . . ?
C18 N3 C13 128.3(3) . . ?
C16 N3 C13 124.7(3) . . ?
C18 N4 C17 105.5(3) . . ?
C18 N4 Ag1 131.3(3) . . ?
C17 N4 Ag1 122.4(2) . . ?
C20 O1 Cu1 129.6(3) . . ?
C22 O2 Cu1 130.2(3) . . ?
O2 Cu1 N1 171.99(13) . . ?
O2 Cu1 N2 88.23(12) . . ?
N1 Cu1 N2 91.76(12) . . ?
O2 Cu1 O1 88.77(11) . . ?
N1 Cu1 O1 90.59(12) . . ?
N2 Cu1 O1 174.64(13) . . ?
N4 Ag1 N4 180.00(15) 2_355 . ?
F1 P1 F1 180.0(2) 2_765 . ?
F1 P1 F3 89.7(2) 2_765 2_765 ?
F1 P1 F3 90.3(2) . 2_765 ?
F1 P1 F3 90.3(2) 2_765 . ?
F1 P1 F3 89.7(2) . . ?
F3 P1 F3 180.0(2) 2_765 . ?
F1 P1 F2 92.06(15) 2_765 2_765 ?
F1 P1 F2 87.94(15) . 2_765 ?
F3 P1 F2 89.62(19) 2_765 2_765 ?
F3 P1 F2 90.38(19) . 2_765 ?
F1 P1 F2 87.94(15) 2_765 . ?
F1 P1 F2 92.06(15) . . ?
F3 P1 F2 90.38(19) 2_765 . ?
F3 P1 F2 89.62(19) . . ?
F2 P1 F2 180.00(17) 2_765 . ?
O3A C25 O3 45.8(13) . . ?
O3A C25 C26 93.2(16) . . ?
O3 C25 C26 96.7(12) . . ?
C25 C26 C27 112.8(11) . . ?
C28 C27 C26 98.7(11) . . ?
O3 C28 C27 104.5(11) . . ?
O3 C28 O3A 44.6(11) . . ?
C27 C28 O3A 102.8(16) . . ?
O3A O3 C28 71.6(19) . . ?
O3A O3 C25 65.3(17) . . ?
C28 O3 C25 112.9(12) . . ?
O3 O3A C25 68.9(16) . . ?
O3 O3A C28 63.9(18) . . ?
C25 O3A C28 110(2) . . ?

loop_
_geom_bond_atom_site_label_1
_geom_bond_atom_site_label_2
_geom_bond_distance
_geom_bond_site_symmetry_2
_geom_bond_publ_flag
C1 N1 1.336(5) . ?
C1 C2 1.408(5) . ?
C1 H1 0.9300 . ?
C2 C3 1.357(6) . ?
C2 H2 0.9300 . ?
C3 C4 1.416(5) . ?
C3 H3 0.9300 . ?
C4 C5 1.389(5) . ?
C4 N1 1.396(5) . ?
C5 C6 1.402(5) . ?
C5 C10 1.495(5) . ?
C6 N2 1.399(4) . ?
C6 C7 1.415(5) . ?
C7 C8 1.364(5) . ?
C7 H7 0.9300 . ?
C8 C9 1.400(5) . ?
C8 H8 0.9300 . ?
C9 N2 1.345(5) . ?
C9 H9 0.9300 . ?
C10 C15 1.373(5) . ?
C10 C11 1.389(5) . ?
C11 C12 1.384(5) . ?
C11 H11 0.9300 . ?
C12 C13 1.377(5) . ?
C12 H12 0.9300 . ?
C13 C14 1.387(5) . ?
C13 N3 1.437(4) . ?
C14 C15 1.389(5) . ?
C14 H14 0.9300 . ?
C15 H15 0.9300 . ?
C16 C17 1.344(5) . ?
C16 N3 1.379(5) . ?
C16 H16 0.9300 . ?
C17 N4 1.379(5) . ?
C17 H17 0.9300 . ?
C18 N4 1.313(5) . ?
C18 N3 1.346(5) . ?
C18 H18 0.9300 . ?
C19 C20 1.493(6) . ?
C19 H19A 0.9600 . ?
C19 H19B 0.9600 . ?
C19 H19C 0.9600 . ?
C20 O1 1.262(4) . ?
C20 C21 1.419(5) . ?
C21 C22 1.413(6) . ?
C21 C24 1.428(5) . ?
C22 O2 1.250(4) . ?
C22 C23 1.501(5) . ?
C23 H23A 0.9600 . ?
C23 H23B 0.9600 . ?
C23 H23C 0.9600 . ?
C24 N5 1.140(5) . ?
N1 Cu1 1.946(3) . ?
N2 Cu1 1.948(3) . ?
N4 Ag1 2.090(3) . ?
O1 Cu1 1.951(3) . ?
O2 Cu1 1.938(2) . ?
Ag1 N4 2.090(3) 2_355 ?
F1 P1 1.574(3) . ?
F2 P1 1.586(2) . ?
F3 P1 1.574(3) . ?
P1 F1 1.574(3) 2_765 ?
P1 F3 1.574(3) 2_765 ?
P1 F2 1.586(2) 2_765 ?
C25 O3A 1.42(3) . ?
C25 O3 1.457(15) . ?
C25 C26 1.480(16) . ?
C26 C27 1.599(16) . ?
C27 C28 1.471(16) . ?
C28 O3 1.432(14) . ?
C28 O3A 1.51(4) . ?
O3 O3A 1.12(3) . ?
